data_7134633
loop_
_publ_author_name
'Queen, Joshua D.'
'Ma, Eric'
'Rajabi, Ahmadreza'
'Ziller, Joseph W.'
'Furche, Filipp'
'Evans, William J.'

_publ_section_title
;
 Four-electron oxidation and one-electron reduction of the
 bis(terphenylthiolate) U(II) complex, U(SAr<sup>iPr6</sup>)<sub>2</sub>
 [Ar<sup>iPr6</sup> =
 C<sub>6</sub>H<sub>3</sub>-2,6-(C<sub>6</sub>H<sub>2</sub>-2,4,6-<sup>i</sup>Pr<sub>3</sub>)<sub>2</sub>].
;
_journal_issue 56
_journal_name_full 'Chemical communications (Cambridge, England)'
_journal_page_first 10319
_journal_page_last 10322
_journal_paper_doi 10.1039/d5cc02284c
_journal_volume 61
_journal_year 2025
_chemical_formula_sum 'C72 H98 K S2 U'
_chemical_formula_weight 1304.75
_chemical_properties_physical Air-sensitive
_space_group_crystal_system monoclinic
_space_group_IT_number 14
_space_group_name_Hall '-P 2yn'
_space_group_name_H-M_alt 'P 1 21/n 1'
_atom_sites_solution_hydrogens geom
_atom_sites_solution_primary direct
_atom_sites_solution_secondary difmap
_audit_creation_method SHELXL-2014/7
_audit_update_record
;
2025-01-13 deposited with the CCDC.	2025-05-26 downloaded from the CCDC.
;
_cell_angle_alpha 90
_cell_angle_beta 98.185(2)
_cell_angle_gamma 90
_cell_formula_units_Z 4
_cell_length_a 14.2720(3)
_cell_length_b 19.9414(4)
_cell_length_c 24.2485(5)
_cell_measurement_reflns_used 6543
_cell_measurement_temperature 110(2)
_cell_measurement_theta_max 65.00
_cell_measurement_theta_min 3.40
_cell_volume 6830.9(2)
_computing_cell_refinement 'Bruker SAINT 8.40b, 2013'
_computing_data_collection 'Bruker APEX5 v2023.9-2, 2023'
_computing_data_reduction 'Bruker SAINT 8.40b, 2013'
_computing_molecular_graphics 'Bruker SHELXTL'
_computing_publication_material 'Bruker SHELXTL'
_computing_structure_refinement 'SHELXL-2014/7 (Sheldrick, 2014)'
_computing_structure_solution 'Bruker SHELXTL 2018/2 (XT)'
_diffrn_ambient_temperature 110(2)
_diffrn_measured_fraction_theta_full 0.991
_diffrn_measured_fraction_theta_max 0.991
_diffrn_measurement_device_type 'Bruker D8 venture Photon III'
_diffrn_measurement_method '\f and \w scans'
_diffrn_radiation_monochromator 'HELIOS MX Cu optic'
_diffrn_radiation_type CuK\a
_diffrn_radiation_wavelength 1.54178
_diffrn_reflns_av_R_equivalents 0.1284
_diffrn_reflns_av_unetI/netI 0.0562
_diffrn_reflns_Laue_measured_fraction_full 0.991
_diffrn_reflns_Laue_measured_fraction_max 0.991
_diffrn_reflns_limit_h_max 16
_diffrn_reflns_limit_h_min -16
_diffrn_reflns_limit_k_max 20
_diffrn_reflns_limit_k_min -23
_diffrn_reflns_limit_l_max 28
_diffrn_reflns_limit_l_min -28
_diffrn_reflns_number 103487
_diffrn_reflns_point_group_measured_fraction_full 0.991
_diffrn_reflns_point_group_measured_fraction_max 0.991
_diffrn_reflns_theta_full 65.308
_diffrn_reflns_theta_max 65.308
_diffrn_reflns_theta_min 2.881
_diffrn_source 'IuS DIAMOND-II'
_exptl_absorpt_coefficient_mu 8.074
_exptl_absorpt_correction_T_max 0.753
_exptl_absorpt_correction_T_min 0.574
_exptl_absorpt_correction_type multi-scan
_exptl_absorpt_process_details 'Bruker SADABS 2016/2'
_exptl_crystal_colour brown
_exptl_crystal_density_diffrn 1.269
_exptl_crystal_density_meas ?
_exptl_crystal_density_method not_measured
_exptl_crystal_description rod
_exptl_crystal_F_000 2692
_exptl_crystal_size_max 0.104
_exptl_crystal_size_mid 0.088
_exptl_crystal_size_min 0.030
_refine_diff_density_max 2.365
_refine_diff_density_min -1.931
_refine_diff_density_rms 0.141
_refine_ls_extinction_method none
_refine_ls_goodness_of_fit_ref 1.031
_refine_ls_hydrogen_treatment constr
_refine_ls_matrix_type full
_refine_ls_number_parameters 718
_refine_ls_number_reflns 11599
_refine_ls_number_restraints 6
_refine_ls_restrained_S_all 1.031
_refine_ls_R_factor_all 0.0752
_refine_ls_R_factor_gt 0.0581
_refine_ls_shift/su_max 0.001
_refine_ls_shift/su_mean 0.000
_refine_ls_structure_factor_coef Fsqd
_refine_ls_weighting_details 'w=1/[\s^2^(Fo^2^)+(0.0672P)^2^+47.6652P] where P=(Fo^2^+2Fc^2^)/3'
_refine_ls_weighting_scheme calc
_refine_ls_wR_factor_gt 0.1399
_refine_ls_wR_factor_ref 0.1497
_reflns_Friedel_coverage 0.000
_reflns_number_gt 9328
_reflns_number_total 11599
_reflns_threshold_expression 'I > 2\s(I)'
_cod_data_source_file d5cc02284c2.cif
_cod_data_source_block jdq38_sq
_cod_depositor_comments
;
The following automatic conversions were performed:

data item '_exptl_crystal_density_meas' value 'not_measured' was
changed to '?' -- the value is perceived as not measured.

Automatic conversion script
Id: cif_fix_values 8170 2020-07-09 18:12:32Z antanas 

 Adding full bibliography for 7134632--7134635.cif.
;
_cod_original_sg_symbol_H-M 'P 21/n'
_cod_database_code 7134633
_shelx_shelxl_version_number 2014/7
_shelx_space_group_comment
;
The symmetry employed for this shelxl refinement is uniquely defined
by the following loop, which should always be used as a source of
symmetry information in preference to the above space-group names.
They are only intended as comments.
;
_shelx_estimated_absorpt_t_min 0.487
_shelx_estimated_absorpt_t_max 0.794
_exptl_absorpt_special_details
;
Reflections not merged
104824 Corrected reflections written to file cu_jdq38_0m.hkl
Estimated minimum and maximum transmission:  0.5736  0.7526
The ratio of these values is more reliable than their absolute values!
Additional spherical absorption correction applied with mu*r =  0.2000
;

loop_
_space_group_symop_operation_xyz
'x, y, z'
'-x+1/2, y+1/2, -z+1/2'
'-x, -y, -z'
'x-1/2, -y-1/2, z-1/2'

loop_
_atom_site_label
_atom_site_type_symbol
_atom_site_fract_x
_atom_site_fract_y
_atom_site_fract_z
_atom_site_U_iso_or_equiv
_atom_site_adp_type
_atom_site_occupancy
_atom_site_site_symmetry_order
_atom_site_calc_flag
_atom_site_refinement_flags_posn
_atom_site_refinement_flags_adp
_atom_site_refinement_flags_occupancy
_atom_site_disorder_assembly
_atom_site_disorder_group
U1 U 0.35032(2) 0.67686(2) 0.34558(2) 0.03468(11) Uani 1 1 d . . . . .
K1 K 0.62407(10) 0.70092(8) 0.23448(6) 0.0248(3) Uani 1 1 d . . . . .
S1 S 0.42421(14) 0.66590(12) 0.24112(8) 0.0394(5) Uani 1 1 d . . . . .
S2 S 0.54749(13) 0.71235(11) 0.34550(8) 0.0359(4) Uani 1 1 d . . . . .
C1 C 0.3402(5) 0.6904(4) 0.1838(3) 0.0346(18) Uani 1 1 d . . . . .
C2 C 0.2510(5) 0.7127(4) 0.1921(3) 0.0339(18) Uani 1 1 d . . . . .
C3 C 0.1859(6) 0.7299(5) 0.1477(4) 0.043(2) Uani 1 1 d . . . . .
H3 H 0.1251 0.7447 0.1540 0.052 Uiso 1 1 calc R U . . .
C4 C 0.2061(6) 0.7265(5) 0.0934(4) 0.050(2) Uani 1 1 d . . . . .
H4 H 0.1593 0.7375 0.0629 0.060 Uiso 1 1 calc R U . . .
C5 C 0.2959(6) 0.7067(5) 0.0847(4) 0.043(2) Uani 1 1 d . . . . .
H5 H 0.3106 0.7042 0.0478 0.051 Uiso 1 1 calc R U . . .
C6 C 0.3649(6) 0.6905(4) 0.1293(3) 0.0362(19) Uani 1 1 d . . . . .
C7 C 0.2314(6) 0.7189(4) 0.2521(3) 0.0357(19) Uani 1 1 d . . . . .
C8 C 0.1898(6) 0.6643(4) 0.2790(4) 0.042(2) Uani 1 1 d . . . . .
C9 C 0.1530(6) 0.6832(5) 0.3289(4) 0.041(2) Uani 1 1 d . . . . .
H9 H 0.1174 0.6488 0.3475 0.049 Uiso 1 1 calc R U . . .
C10 C 0.1792(6) 0.7431(5) 0.3580(4) 0.043(2) Uani 1 1 d . . . . .
C11 C 0.2502(6) 0.7838(4) 0.3394(4) 0.042(2) Uani 1 1 d . . . . .
H11 H 0.2738 0.8247 0.3609 0.050 Uiso 1 1 calc R U . . .
C12 C 0.2617(6) 0.7773(4) 0.2812(4) 0.0382(19) Uani 1 1 d . . . . .
C13 C 0.1467(6) 0.6021(5) 0.2486(4) 0.044(2) Uani 1 1 d . . . . .
H13 H 0.1285 0.5736 0.2793 0.053 Uiso 1 1 calc R U . . .
C14 C 0.2136(7) 0.5588(5) 0.2228(5) 0.061(3) Uani 1 1 d . . . . .
H14A H 0.2345 0.5825 0.1913 0.091 Uiso 1 1 calc R U . . .
H14B H 0.1817 0.5171 0.2096 0.091 Uiso 1 1 calc R U . . .
H14C H 0.2686 0.5484 0.2505 0.091 Uiso 1 1 calc R U . . .
C15 C 0.0556(7) 0.6156(6) 0.2134(5) 0.063(3) Uani 1 1 d . . . . .
H15A H 0.0183 0.6467 0.2327 0.095 Uiso 1 1 calc R U . . .
H15B H 0.0207 0.5734 0.2060 0.095 Uiso 1 1 calc R U . . .
H15C H 0.0674 0.6354 0.1780 0.095 Uiso 1 1 calc R U . . .
C16 C 0.1314(7) 0.7673(5) 0.4073(4) 0.052(2) Uani 1 1 d . . . . .
H16 H 0.1805 0.7717 0.4410 0.062 Uiso 1 1 calc R U . . .
C17 C 0.0556(11) 0.7266(7) 0.4209(7) 0.094(5) Uani 1 1 d . . . . .
H17A H -0.0020 0.7364 0.3951 0.141 Uiso 1 1 calc R U . . .
H17B H 0.0447 0.7363 0.4591 0.141 Uiso 1 1 calc R U . . .
H17C H 0.0721 0.6792 0.4179 0.141 Uiso 1 1 calc R U . . .
C18 C 0.0885(10) 0.8370(6) 0.3920(6) 0.084(4) Uani 1 1 d . . . . .
H18A H 0.1348 0.8646 0.3761 0.127 Uiso 1 1 calc R U . . .
H18B H 0.0720 0.8588 0.4256 0.127 Uiso 1 1 calc R U . . .
H18C H 0.0314 0.8320 0.3647 0.127 Uiso 1 1 calc R U . . .
C19 C 0.3054(6) 0.8348(4) 0.2527(4) 0.042(2) Uani 1 1 d . . . . .
H19 H 0.3325 0.8155 0.2203 0.051 Uiso 1 1 calc R U . . .
C20 C 0.3863(7) 0.8686(5) 0.2904(4) 0.048(2) Uani 1 1 d . . . . .
H20A H 0.3608 0.8936 0.3197 0.073 Uiso 1 1 calc R U . . .
H20B H 0.4194 0.8995 0.2684 0.073 Uiso 1 1 calc R U . . .
H20C H 0.4307 0.8344 0.3074 0.073 Uiso 1 1 calc R U . . .
C21 C 0.2309(7) 0.8859(5) 0.2297(5) 0.055(3) Uani 1 1 d . . . . .
H21A H 0.1877 0.8657 0.1991 0.082 Uiso 1 1 calc R U . . .
H21B H 0.2618 0.9250 0.2158 0.082 Uiso 1 1 calc R U . . .
H21C H 0.1950 0.8999 0.2593 0.082 Uiso 1 1 calc R U . . .
C22 C 0.4647(6) 0.6767(5) 0.1189(3) 0.0370(18) Uani 1 1 d . . . . .
C23 C 0.5220(6) 0.7312(5) 0.1076(3) 0.0360(19) Uani 1 1 d . . . . .
C24 C 0.6132(6) 0.7163(5) 0.0962(4) 0.0388(19) Uani 1 1 d . . . . .
H24 H 0.6521 0.7522 0.0870 0.047 Uiso 1 1 calc R U . . .
C25 C 0.6491(6) 0.6523(5) 0.0976(3) 0.040(2) Uani 1 1 d . . . . .
C26 C 0.5915(6) 0.6001(5) 0.1104(4) 0.041(2) Uani 1 1 d . . . . .
H26 H 0.6158 0.5557 0.1120 0.049 Uiso 1 1 calc R U . . .
C27 C 0.4989(6) 0.6109(5) 0.1211(3) 0.040(2) Uani 1 1 d . . . . .
C28 C 0.4898(6) 0.8026(5) 0.1088(4) 0.044(2) Uani 1 1 d . . . . .
H28 H 0.4191 0.8017 0.1005 0.052 Uiso 1 1 calc R U . . .
C29 C 0.5139(8) 0.8328(5) 0.1671(4) 0.054(2) Uani 1 1 d . . . . .
H29A H 0.4831 0.8066 0.1936 0.081 Uiso 1 1 calc R U . . .
H29B H 0.4914 0.8793 0.1668 0.081 Uiso 1 1 calc R U . . .
H29C H 0.5826 0.8319 0.1783 0.081 Uiso 1 1 calc R U . . .
C30 C 0.5230(8) 0.8478(6) 0.0660(5) 0.065(3) Uani 1 1 d . . . . .
H30A H 0.5909 0.8565 0.0759 0.097 Uiso 1 1 calc R U . . .
H30B H 0.4882 0.8903 0.0646 0.097 Uiso 1 1 calc R U . . .
H30C H 0.5115 0.8261 0.0294 0.097 Uiso 1 1 calc R U . . .
C31 C 0.7469(6) 0.6381(5) 0.0825(4) 0.049(2) Uani 1 1 d . . . . .
H31 H 0.7745 0.6818 0.0725 0.059 Uiso 1 1 calc R U . . .
C32 C 0.8128(7) 0.6084(7) 0.1294(4) 0.062(3) Uani 1 1 d . . . . .
H32A H 0.8157 0.6374 0.1622 0.093 Uiso 1 1 calc R U . . .
H32B H 0.8761 0.6044 0.1185 0.093 Uiso 1 1 calc R U . . .
H32C H 0.7899 0.5639 0.1382 0.093 Uiso 1 1 calc R U . . .
C33 C 0.7417(9) 0.5921(8) 0.0318(5) 0.090(5) Uani 1 1 d . . . . .
H33A H 0.7106 0.5500 0.0395 0.134 Uiso 1 1 calc R U . . .
H33B H 0.8058 0.5826 0.0239 0.134 Uiso 1 1 calc R U . . .
H33C H 0.7052 0.6141 -0.0005 0.134 Uiso 1 1 calc R U . . .
C34 C 0.4375(6) 0.5512(5) 0.1304(4) 0.044(2) Uani 1 1 d . . . . .
H34 H 0.3823 0.5683 0.1475 0.053 Uiso 1 1 calc R U . . .
C35 C 0.4863(8) 0.4999(5) 0.1690(4) 0.055(2) Uani 1 1 d . . . . .
H35A H 0.5337 0.4765 0.1507 0.082 Uiso 1 1 calc R U . . .
H35B H 0.4398 0.4675 0.1789 0.082 Uiso 1 1 calc R U . . .
H35C H 0.5175 0.5220 0.2028 0.082 Uiso 1 1 calc R U . . .
C36 C 0.3988(9) 0.5199(6) 0.0746(5) 0.069(3) Uani 1 1 d . . . . .
H36A H 0.3641 0.5539 0.0506 0.103 Uiso 1 1 calc R U . . .
H36B H 0.3561 0.4829 0.0804 0.103 Uiso 1 1 calc R U . . .
H36C H 0.4514 0.5028 0.0567 0.103 Uiso 1 1 calc R U . . .
C37 C 0.6226(6) 0.6878(4) 0.4054(3) 0.0308(17) Uani 1 1 d . . . . .
C38 C 0.5853(6) 0.6530(4) 0.4485(3) 0.0355(18) Uani 1 1 d . . . . .
C39 C 0.6448(6) 0.6341(4) 0.4958(3) 0.0383(19) Uani 1 1 d . . . . .
H39 H 0.6195 0.6107 0.5244 0.046 Uiso 1 1 calc R U . . .
C40 C 0.7415(6) 0.6484(5) 0.5024(4) 0.043(2) Uani 1 1 d . . . . .
H40 H 0.7812 0.6372 0.5360 0.052 Uiso 1 1 calc R U . . .
C41 C 0.7785(6) 0.6793(5) 0.4593(3) 0.0394(19) Uani 1 1 d . . . . .
H41 H 0.8444 0.6883 0.4630 0.047 Uiso 1 1 calc R U . . .
C42 C 0.7215(5) 0.6972(4) 0.4111(3) 0.0317(17) Uani 1 1 d . . . . .
C43 C 0.4814(5) 0.6345(4) 0.4388(3) 0.0328(17) Uani 1 1 d . . . . .
C44 C 0.4115(7) 0.6755(4) 0.4586(4) 0.047(2) Uani 1 1 d D . . . .
C45 C 0.3187(7) 0.6506(5) 0.4531(4) 0.048(2) Uani 1 1 d . . . . .
H45 H 0.2722 0.6766 0.4678 0.058 Uiso 1 1 calc R U . . .
C46 C 0.2911(6) 0.5900(5) 0.4274(4) 0.050(2) Uani 1 1 d . . . . .
C47 C 0.3574(6) 0.5554(4) 0.4003(4) 0.042(2) Uani 1 1 d . . . . .
H47 H 0.3380 0.5183 0.3769 0.050 Uiso 1 1 calc R U . . .
C48 C 0.4538(5) 0.5763(4) 0.4083(4) 0.0359(19) Uani 1 1 d . . . . .
C49 C 0.4553(12) 0.7359(6) 0.4934(4) 0.052(4) Uani 0.64 1 d D . P A 1
H49 H 0.5233 0.7408 0.4882 0.063 Uiso 0.64 1 calc R U P A 1
C49A C 0.4148(15) 0.7395(6) 0.4933(5) 0.027(6) Uiso 0.36 1 d D . P A 2
H49A H 0.3496 0.7588 0.4896 0.032 Uiso 0.36 1 calc R U P A 2
C50 C 0.4019(12) 0.8011(7) 0.4752(7) 0.060(4) Uani 0.64 1 d D . P A 1
H50A H 0.4018 0.8081 0.4352 0.090 Uiso 0.64 1 calc R U P A 1
H50B H 0.4332 0.8390 0.4960 0.090 Uiso 0.64 1 calc R U P A 1
H50C H 0.3365 0.7977 0.4830 0.090 Uiso 0.64 1 calc R U P A 1
C50A C 0.4807(16) 0.7910(11) 0.4717(10) 0.037(5) Uiso 0.36 1 d D . P A 2
H50D H 0.5441 0.7718 0.4731 0.055 Uiso 0.36 1 calc R U P A 2
H50E H 0.4839 0.8313 0.4950 0.055 Uiso 0.36 1 calc R U P A 2
H50F H 0.4560 0.8029 0.4331 0.055 Uiso 0.36 1 calc R U P A 2
C51 C 0.4486(7) 0.7249(5) 0.5549(3) 0.050(2) Uani 1 1 d D . . . .
H51A H 0.3824 0.7176 0.5597 0.074 Uiso 0.64 1 calc R U P A 1
H51B H 0.4730 0.7645 0.5763 0.074 Uiso 0.64 1 calc R U P A 1
H51C H 0.4863 0.6855 0.5684 0.074 Uiso 0.64 1 calc R U P A 1
H51D H 0.4022 0.6964 0.5698 0.074 Uiso 0.36 1 calc R U P A 2
H51E H 0.4556 0.7672 0.5757 0.074 Uiso 0.36 1 calc R U P A 2
H51F H 0.5098 0.7018 0.5587 0.074 Uiso 0.36 1 calc R U P A 2
C52 C 0.1948(7) 0.5589(6) 0.4324(5) 0.065(3) Uani 1 1 d . . . . .
H52 H 0.1462 0.5947 0.4227 0.078 Uiso 1 1 calc R U . . .
C53 C 0.1671(7) 0.5013(7) 0.3946(6) 0.079(4) Uani 1 1 d . . . . .
H53A H 0.1696 0.5148 0.3560 0.119 Uiso 1 1 calc R U . . .
H53B H 0.1025 0.4872 0.3985 0.119 Uiso 1 1 calc R U . . .
H53C H 0.2108 0.4639 0.4045 0.119 Uiso 1 1 calc R U . . .
C54 C 0.1916(8) 0.5394(6) 0.4933(6) 0.078(4) Uani 1 1 d . . . . .
H54A H 0.2395 0.5050 0.5047 0.117 Uiso 1 1 calc R U . . .
H54B H 0.1287 0.5217 0.4970 0.117 Uiso 1 1 calc R U . . .
H54C H 0.2045 0.5790 0.5171 0.117 Uiso 1 1 calc R U . . .
C55 C 0.5271(5) 0.5305(4) 0.3871(3) 0.0347(18) Uani 1 1 d . . . . .
H55 H 0.5854 0.5579 0.3855 0.042 Uiso 1 1 calc R U . . .
C56 C 0.4951(7) 0.5038(5) 0.3290(4) 0.047(2) Uani 1 1 d . . . . .
H56A H 0.4404 0.4743 0.3296 0.070 Uiso 1 1 calc R U . . .
H56B H 0.5468 0.4786 0.3162 0.070 Uiso 1 1 calc R U . . .
H56C H 0.4772 0.5414 0.3036 0.070 Uiso 1 1 calc R U . . .
C57 C 0.5539(8) 0.4736(5) 0.4274(5) 0.061(3) Uani 1 1 d . . . . .
H57A H 0.5700 0.4916 0.4651 0.092 Uiso 1 1 calc R U . . .
H57B H 0.6086 0.4497 0.4167 0.092 Uiso 1 1 calc R U . . .
H57C H 0.5004 0.4426 0.4263 0.092 Uiso 1 1 calc R U . . .
C58 C 0.7652(5) 0.7221(4) 0.3621(3) 0.0325(18) Uani 1 1 d . . . . .
C59 C 0.8036(5) 0.6735(4) 0.3284(3) 0.0337(17) Uani 1 1 d . . . . .
C60 C 0.8432(6) 0.6975(4) 0.2820(4) 0.0382(19) Uani 1 1 d . . . . .
H60 H 0.8700 0.6661 0.2593 0.046 Uiso 1 1 calc R U . . .
C61 C 0.8447(6) 0.7640(4) 0.2684(4) 0.0379(19) Uani 1 1 d . . . . .
C62 C 0.8080(6) 0.8099(4) 0.3019(4) 0.041(2) Uani 1 1 d . . . . .
H62 H 0.8104 0.8562 0.2931 0.049 Uiso 1 1 calc R U . . .
C63 C 0.7666(7) 0.7902(4) 0.3495(4) 0.041(2) Uani 1 1 d . . . . .
C64 C 0.8022(6) 0.5996(5) 0.3401(4) 0.042(2) Uani 1 1 d . . . . .
H64 H 0.7719 0.5937 0.3746 0.051 Uiso 1 1 calc R U . . .
C65 C 0.7434(9) 0.5611(5) 0.2944(5) 0.068(3) Uani 1 1 d . . . . .
H65A H 0.6787 0.5787 0.2889 0.101 Uiso 1 1 calc R U . . .
H65B H 0.7424 0.5136 0.3047 0.101 Uiso 1 1 calc R U . . .
H65C H 0.7709 0.5659 0.2598 0.101 Uiso 1 1 calc R U . . .
C66 C 0.9000(8) 0.5702(6) 0.3519(7) 0.085(4) Uani 1 1 d . . . . .
H66A H 0.9322 0.5755 0.3191 0.127 Uiso 1 1 calc R U . . .
H66B H 0.8955 0.5224 0.3606 0.127 Uiso 1 1 calc R U . . .
H66C H 0.9360 0.5934 0.3837 0.127 Uiso 1 1 calc R U . . .
C67 C 0.8879(6) 0.7866(5) 0.2165(4) 0.042(2) Uani 1 1 d . . . . .
H67 H 0.8978 0.7458 0.1941 0.050 Uiso 1 1 calc R U . . .
C68 C 0.8214(7) 0.8334(5) 0.1803(4) 0.051(2) Uani 1 1 d . . . . .
H68A H 0.7629 0.8095 0.1663 0.076 Uiso 1 1 calc R U . . .
H68B H 0.8519 0.8488 0.1489 0.076 Uiso 1 1 calc R U . . .
H68C H 0.8066 0.8721 0.2024 0.076 Uiso 1 1 calc R U . . .
C69 C 0.9828(7) 0.8196(6) 0.2333(4) 0.057(3) Uani 1 1 d . . . . .
H69A H 0.9739 0.8626 0.2514 0.086 Uiso 1 1 calc R U . . .
H69B H 1.0133 0.8272 0.2001 0.086 Uiso 1 1 calc R U . . .
H69C H 1.0229 0.7903 0.2592 0.086 Uiso 1 1 calc R U . . .
C70 C 0.7293(7) 0.8423(5) 0.3853(4) 0.050(2) Uani 1 1 d . . . . .
H70 H 0.6872 0.8189 0.4087 0.060 Uiso 1 1 calc R U . . .
C71 C 0.8102(9) 0.8737(6) 0.4248(5) 0.070(3) Uani 1 1 d . . . . .
H71A H 0.8493 0.8382 0.4442 0.104 Uiso 1 1 calc R U . . .
H71B H 0.7842 0.9019 0.4521 0.104 Uiso 1 1 calc R U . . .
H71C H 0.8492 0.9013 0.4034 0.104 Uiso 1 1 calc R U . . .
C72 C 0.6697(9) 0.8961(6) 0.3516(5) 0.069(3) Uani 1 1 d . . . . .
H72A H 0.7082 0.9190 0.3270 0.104 Uiso 1 1 calc R U . . .
H72B H 0.6477 0.9287 0.3771 0.104 Uiso 1 1 calc R U . . .
H72C H 0.6150 0.8750 0.3292 0.104 Uiso 1 1 calc R U . . .

loop_
_atom_site_aniso_label
_atom_site_aniso_U_11
_atom_site_aniso_U_22
_atom_site_aniso_U_33
_atom_site_aniso_U_23
_atom_site_aniso_U_13
_atom_site_aniso_U_12
U1 0.02829(15) 0.04021(16) 0.03729(16) 0.00421(13) 0.01074(10) 0.00430(12)
K1 0.0175(7) 0.0408(8) 0.0158(7) 0.0021(6) 0.0017(5) 0.0053(6)
S1 0.0287(10) 0.0596(14) 0.0309(10) 0.0015(9) 0.0086(8) 0.0045(9)
S2 0.0287(10) 0.0475(12) 0.0331(10) 0.0051(9) 0.0097(8) 0.0012(8)
C1 0.027(4) 0.040(5) 0.038(5) 0.007(4) 0.007(3) -0.001(3)
C2 0.027(4) 0.042(5) 0.033(4) -0.003(4) 0.005(3) 0.002(3)
C3 0.029(4) 0.048(5) 0.055(6) 0.009(4) 0.019(4) 0.008(4)
C4 0.029(4) 0.068(7) 0.051(6) 0.018(5) 0.000(4) 0.003(4)
C5 0.042(5) 0.051(5) 0.035(5) 0.008(4) 0.009(4) -0.003(4)
C6 0.027(4) 0.047(5) 0.035(4) 0.005(4) 0.006(3) 0.004(3)
C7 0.034(4) 0.039(5) 0.037(4) 0.006(4) 0.016(4) 0.007(3)
C8 0.042(5) 0.037(5) 0.052(5) -0.007(4) 0.019(4) -0.002(4)
C9 0.038(5) 0.042(5) 0.047(5) -0.004(4) 0.018(4) -0.001(4)
C10 0.039(5) 0.040(5) 0.054(6) 0.004(4) 0.018(4) 0.008(4)
C11 0.048(5) 0.037(5) 0.041(5) -0.002(4) 0.007(4) 0.007(4)
C12 0.040(5) 0.037(5) 0.040(5) 0.003(4) 0.013(4) -0.003(4)
C13 0.028(4) 0.042(5) 0.065(6) 0.001(4) 0.014(4) 0.000(4)
C14 0.048(6) 0.035(5) 0.101(9) -0.012(5) 0.017(6) -0.008(4)
C15 0.048(6) 0.086(8) 0.056(7) -0.009(6) 0.011(5) 0.000(6)
C16 0.041(5) 0.068(7) 0.050(6) 0.004(5) 0.019(4) 0.022(5)
C17 0.121(12) 0.062(8) 0.117(12) -0.007(8) 0.079(10) 0.011(8)
C18 0.091(10) 0.063(8) 0.108(11) -0.010(7) 0.047(8) 0.007(7)
C19 0.044(5) 0.031(5) 0.056(6) 0.004(4) 0.020(4) 0.003(4)
C20 0.049(5) 0.036(5) 0.059(6) 0.005(4) 0.003(4) 0.002(4)
C21 0.050(6) 0.046(6) 0.068(7) 0.013(5) 0.010(5) 0.003(4)
C22 0.033(4) 0.049(5) 0.031(4) 0.001(4) 0.010(3) 0.005(4)
C23 0.029(4) 0.054(5) 0.026(4) 0.004(4) 0.009(3) 0.003(4)
C24 0.031(4) 0.046(5) 0.042(5) 0.003(4) 0.014(4) -0.001(4)
C25 0.029(4) 0.063(6) 0.031(4) 0.000(4) 0.010(3) 0.003(4)
C26 0.041(5) 0.044(5) 0.040(5) -0.001(4) 0.008(4) 0.010(4)
C27 0.034(4) 0.058(6) 0.031(4) 0.000(4) 0.011(3) 0.000(4)
C28 0.037(5) 0.048(5) 0.049(5) 0.012(4) 0.017(4) 0.005(4)
C29 0.061(6) 0.049(6) 0.054(6) -0.001(5) 0.017(5) 0.012(5)
C30 0.066(7) 0.064(7) 0.068(7) 0.025(6) 0.022(6) 0.014(6)
C31 0.033(5) 0.067(7) 0.052(6) -0.005(5) 0.022(4) 0.011(4)
C32 0.032(5) 0.103(9) 0.050(6) -0.014(6) 0.007(4) 0.014(5)
C33 0.065(8) 0.149(14) 0.060(8) -0.042(8) 0.027(6) 0.010(8)
C34 0.035(5) 0.048(5) 0.052(5) 0.007(4) 0.010(4) 0.001(4)
C35 0.065(7) 0.049(6) 0.051(6) 0.004(5) 0.009(5) 0.001(5)
C36 0.081(8) 0.062(7) 0.056(7) 0.006(5) -0.015(6) -0.016(6)
C37 0.035(4) 0.034(4) 0.026(4) 0.001(3) 0.011(3) -0.004(3)
C38 0.034(4) 0.045(5) 0.029(4) -0.005(4) 0.011(3) -0.013(4)
C39 0.045(5) 0.040(5) 0.032(4) 0.000(4) 0.013(4) -0.015(4)
C40 0.041(5) 0.046(5) 0.039(5) 0.007(4) -0.004(4) -0.012(4)
C41 0.032(4) 0.048(5) 0.037(4) 0.002(4) -0.001(3) -0.012(4)
C42 0.029(4) 0.037(4) 0.031(4) 0.002(3) 0.009(3) -0.007(3)
C43 0.031(4) 0.034(4) 0.036(4) 0.001(3) 0.014(3) -0.005(3)
C44 0.056(6) 0.047(5) 0.044(5) -0.006(4) 0.030(4) -0.005(4)
C45 0.044(5) 0.049(5) 0.058(6) 0.011(5) 0.030(5) 0.015(4)
C46 0.030(5) 0.054(6) 0.070(7) 0.008(5) 0.023(4) 0.004(4)
C47 0.032(4) 0.038(5) 0.057(6) -0.005(4) 0.013(4) -0.006(4)
C48 0.028(4) 0.036(4) 0.048(5) -0.007(4) 0.018(4) -0.002(3)
C49 0.063(12) 0.059(10) 0.042(9) -0.013(7) 0.033(8) -0.002(8)
C50 0.066(11) 0.058(10) 0.057(10) 0.004(8) 0.010(8) -0.024(8)
C51 0.043(5) 0.062(6) 0.045(5) -0.002(5) 0.013(4) 0.009(4)
C52 0.032(5) 0.059(7) 0.111(10) 0.038(7) 0.035(6) 0.013(5)
C53 0.032(5) 0.086(9) 0.114(10) 0.056(8) -0.010(6) -0.025(5)
C54 0.057(7) 0.075(8) 0.117(11) 0.004(7) 0.061(7) 0.011(6)
C55 0.024(4) 0.038(4) 0.044(5) -0.007(4) 0.012(3) 0.004(3)
C56 0.049(5) 0.046(5) 0.048(5) -0.010(4) 0.016(4) 0.005(4)
C57 0.076(7) 0.050(6) 0.068(7) 0.010(5) 0.042(6) 0.029(5)
C58 0.026(4) 0.044(5) 0.029(4) 0.002(3) 0.010(3) -0.008(3)
C59 0.021(4) 0.040(4) 0.041(4) 0.008(4) 0.007(3) -0.001(3)
C60 0.034(4) 0.045(5) 0.037(5) -0.004(4) 0.013(4) 0.000(4)
C61 0.033(4) 0.047(5) 0.037(5) 0.001(4) 0.018(4) -0.001(4)
C62 0.043(5) 0.038(5) 0.046(5) 0.011(4) 0.018(4) -0.002(4)
C63 0.052(5) 0.038(5) 0.036(5) 0.001(4) 0.013(4) -0.002(4)
C64 0.034(4) 0.044(5) 0.052(5) 0.008(4) 0.015(4) 0.004(4)
C65 0.089(8) 0.042(6) 0.070(7) 0.000(5) 0.005(6) -0.005(6)
C66 0.053(7) 0.046(6) 0.152(13) 0.039(8) 0.003(7) 0.006(5)
C67 0.044(5) 0.045(5) 0.039(5) 0.002(4) 0.018(4) -0.005(4)
C68 0.042(5) 0.073(7) 0.042(5) 0.010(5) 0.016(4) -0.007(5)
C69 0.047(6) 0.074(7) 0.055(6) 0.014(5) 0.019(5) -0.006(5)
C70 0.063(6) 0.033(5) 0.058(6) -0.002(4) 0.030(5) -0.010(4)
C71 0.093(9) 0.061(7) 0.060(7) -0.021(6) 0.028(6) -0.010(6)
C72 0.084(8) 0.061(7) 0.069(7) -0.012(6) 0.032(6) 0.019(6)

loop_
_atom_type_symbol
_atom_type_description
_atom_type_scat_dispersion_real
_atom_type_scat_dispersion_imag
_atom_type_scat_source
C C 0.0181 0.0091 'International Tables Vol C Tables 4.2.6.8 and 6.1.1.4'
H H 0.0000 0.0000 'International Tables Vol C Tables 4.2.6.8 and 6.1.1.4'
K K 0.3868 1.0657 'International Tables Vol C Tables 4.2.6.8 and 6.1.1.4'
S S 0.3331 0.5567 'International Tables Vol C Tables 4.2.6.8 and 6.1.1.4'
U U -4.3638 13.4090 'International Tables Vol C Tables 4.2.6.8 and 6.1.1.4'

loop_
_geom_angle_atom_site_label_1
_geom_angle_atom_site_label_2
_geom_angle_atom_site_label_3
_geom_angle
_geom_angle_site_symmetry_1
_geom_angle_site_symmetry_3
_geom_angle_publ_flag
C11 U1 C8 67.1(3) . . ?
C11 U1 C12 31.6(3) . . ?
C8 U1 C12 54.9(3) . . ?
C11 U1 C44 99.3(3) . . ?
C8 U1 C44 137.5(3) . . ?
C12 U1 C44 129.0(3) . . ?
C11 U1 C47 137.9(3) . . ?
C8 U1 C47 100.5(3) . . ?
C12 U1 C47 154.2(3) . . ?
C44 U1 C47 61.8(3) . . ?
C11 U1 C45 92.7(3) . . ?
C8 U1 C45 108.5(3) . . ?
C12 U1 C45 123.6(3) . . ?
C44 U1 C45 29.4(3) . . ?
C47 U1 C45 51.5(3) . . ?
C11 U1 C7 55.0(3) . . ?
C8 U1 C7 30.9(3) . . ?
C12 U1 C7 29.4(3) . . ?
C44 U1 C7 152.9(3) . . ?
C47 U1 C7 129.7(3) . . ?
C45 U1 C7 132.0(3) . . ?
C11 U1 C9 53.8(3) . . ?
C8 U1 C9 30.6(3) . . ?
C12 U1 C9 60.6(3) . . ?
C44 U1 C9 108.4(3) . . ?
C47 U1 C9 94.4(3) . . ?
C45 U1 C9 81.3(3) . . ?
C7 U1 C9 51.5(2) . . ?
C11 U1 C48 150.9(3) . . ?
C8 U1 C48 127.8(3) . . ?
C12 U1 C48 175.6(2) . . ?
C44 U1 C48 52.1(2) . . ?
C47 U1 C48 29.7(2) . . ?
C45 U1 C48 59.8(2) . . ?
C7 U1 C48 151.2(2) . . ?
C9 U1 C48 123.6(2) . . ?
C11 U1 C10 30.0(3) . . ?
C8 U1 C10 54.4(3) . . ?
C12 U1 C10 51.9(2) . . ?
C44 U1 C10 93.1(3) . . ?
C47 U1 C10 109.4(2) . . ?
C45 U1 C10 74.2(3) . . ?
C7 U1 C10 60.4(2) . . ?
C9 U1 C10 29.1(3) . . ?
C48 U1 C10 132.2(2) . . ?
C11 U1 C43 126.2(3) . . ?
C8 U1 C43 151.4(3) . . ?
C12 U1 C43 150.2(2) . . ?
C44 U1 C43 29.4(2) . . ?
C47 U1 C43 51.9(2) . . ?
C45 U1 C43 51.0(2) . . ?
C7 U1 C43 176.9(2) . . ?
C9 U1 C43 131.6(2) . . ?
C48 U1 C43 28.7(2) . . ?
C10 U1 C43 122.2(2) . . ?
C11 U1 C46 109.1(3) . . ?
C8 U1 C46 92.9(3) . . ?
C12 U1 C46 133.1(2) . . ?
C44 U1 C46 52.0(3) . . ?
C47 U1 C46 29.0(3) . . ?
C45 U1 C46 28.6(3) . . ?
C7 U1 C46 123.2(3) . . ?
C9 U1 C46 74.7(3) . . ?
C48 U1 C46 51.3(2) . . ?
C10 U1 C46 82.2(3) . . ?
C43 U1 C46 59.6(2) . . ?
C11 U1 S1 106.4(2) . . ?
C8 U1 S1 81.31(19) . . ?
C12 U1 S1 75.63(18) . . ?
C44 U1 S1 140.21(19) . . ?
C47 U1 S1 111.28(19) . . ?
C45 U1 S1 160.75(19) . . ?
C7 U1 S1 63.99(16) . . ?
C9 U1 S1 111.29(19) . . ?
C48 U1 S1 101.03(16) . . ?
C10 U1 S1 123.9(2) . . ?
C43 U1 S1 113.15(16) . . ?
C46 U1 S1 138.3(2) . . ?
C11 U1 S2 109.3(2) . . ?
C8 U1 S2 141.8(2) . . ?
C12 U1 S2 100.99(18) . . ?
C44 U1 S2 80.41(19) . . ?
C47 U1 S2 104.20(17) . . ?
C45 U1 S2 109.6(2) . . ?
C7 U1 S2 114.08(17) . . ?
C9 U1 S2 161.35(19) . . ?
C48 U1 S2 74.86(16) . . ?
C10 U1 S2 137.5(2) . . ?
C43 U1 S2 62.98(15) . . ?
C46 U1 S2 122.16(19) . . ?
S1 U1 S2 62.78(6) . . ?
S1 K1 S2 60.12(6) . . ?
S1 K1 C60 151.76(17) . . ?
S2 K1 C60 97.98(16) . . ?
S1 K1 C59 126.59(15) . . ?
S2 K1 C59 74.81(15) . . ?
C60 K1 C59 25.5(2) . . ?
S1 K1 C23 77.95(15) . . ?
S2 K1 C23 130.44(15) . . ?
C60 K1 C23 129.0(2) . . ?
C59 K1 C23 154.1(2) . . ?
S1 K1 C24 99.70(15) . . ?
S2 K1 C24 154.73(15) . . ?
C60 K1 C24 105.6(2) . . ?
C59 K1 C24 129.9(2) . . ?
C23 K1 C24 24.40(19) . . ?
S1 K1 C61 160.83(15) . . ?
S2 K1 C61 101.26(15) . . ?
C60 K1 C61 23.8(2) . . ?
C59 K1 C61 43.3(2) . . ?
C23 K1 C61 115.8(2) . . ?
C24 K1 C61 96.8(2) . . ?
S1 K1 C22 58.16(14) . . ?
S2 K1 C22 117.25(14) . . ?
C60 K1 C22 144.0(2) . . ?
C59 K1 C22 159.1(2) . . ?
C23 K1 C22 24.4(2) . . ?
C24 K1 C22 41.75(19) . . ?
C61 K1 C22 138.4(2) . . ?
S1 K1 C58 114.92(13) . . ?
S2 K1 C58 55.94(13) . . ?
C60 K1 C58 42.45(19) . . ?
C59 K1 C58 24.3(2) . . ?
C23 K1 C58 160.4(2) . . ?
C24 K1 C58 145.10(19) . . ?
C61 K1 C58 48.36(18) . . ?
C22 K1 C58 173.07(18) . . ?
S1 K1 C25 102.33(15) . . ?
S2 K1 C25 161.33(16) . . ?
C60 K1 C25 96.3(2) . . ?
C59 K1 C25 116.2(2) . . ?
C23 K1 C25 41.9(2) . . ?
C24 K1 C25 22.9(2) . . ?
C61 K1 C25 96.7(2) . . ?
C22 K1 C25 47.70(19) . . ?
C58 K1 C25 138.57(19) . . ?
C1 S1 U1 112.1(3) . . ?
C1 S1 K1 116.3(3) . . ?
U1 S1 K1 120.29(8) . . ?
C37 S2 U1 114.3(3) . . ?
C37 S2 K1 117.2(3) . . ?
U1 S2 K1 116.81(7) . . ?
C2 C1 C6 119.3(7) . . ?
C2 C1 S1 120.5(6) . . ?
C6 C1 S1 120.1(6) . . ?
C3 C2 C1 120.1(8) . . ?
C3 C2 C7 122.5(7) . . ?
C1 C2 C7 117.4(7) . . ?
C2 C3 C4 121.8(8) . . ?
C2 C3 H3 119.1 . . ?
C4 C3 H3 119.1 . . ?
C5 C4 C3 118.7(8) . . ?
C5 C4 H4 120.6 . . ?
C3 C4 H4 120.6 . . ?
C4 C5 C6 121.0(8) . . ?
C4 C5 H5 119.5 . . ?
C6 C5 H5 119.5 . . ?
C5 C6 C1 118.8(7) . . ?
C5 C6 C22 119.6(7) . . ?
C1 C6 C22 121.5(7) . . ?
C12 C7 C8 121.3(8) . . ?
C12 C7 C2 117.6(7) . . ?
C8 C7 C2 120.9(8) . . ?
C12 C7 U1 74.3(5) . . ?
C8 C7 U1 69.1(5) . . ?
C2 C7 U1 125.7(5) . . ?
C9 C8 C7 114.0(8) . . ?
C9 C8 C13 116.7(8) . . ?
C7 C8 C13 124.0(8) . . ?
C9 C8 U1 81.3(5) . . ?
C7 C8 U1 80.0(5) . . ?
C13 C8 U1 129.2(6) . . ?
C10 C9 C8 122.8(8) . . ?
C10 C9 U1 77.0(5) . . ?
C8 C9 U1 68.1(5) . . ?
C10 C9 H9 118.1 . . ?
C8 C9 H9 118.1 . . ?
U1 C9 H9 118.1 . . ?
C9 C10 C11 118.4(8) . . ?
C9 C10 C16 122.7(8) . . ?
C11 C10 C16 118.9(8) . . ?
C9 C10 U1 73.9(5) . . ?
C11 C10 U1 64.4(5) . . ?
C16 C10 U1 135.6(6) . . ?
C10 C11 C12 116.2(8) . . ?
C10 C11 U1 85.5(5) . . ?
C12 C11 U1 80.9(5) . . ?
C10 C11 H11 120.3 . . ?
C12 C11 H11 120.3 . . ?
U1 C11 H11 120.3 . . ?
C7 C12 C11 119.8(8) . . ?
C7 C12 C19 121.1(8) . . ?
C11 C12 C19 119.1(8) . . ?
C7 C12 U1 76.3(5) . . ?
C11 C12 U1 67.6(5) . . ?
C19 C12 U1 128.8(6) . . ?
C15 C13 C14 115.2(9) . . ?
C15 C13 C8 113.2(8) . . ?
C14 C13 C8 115.8(7) . . ?
C15 C13 H13 103.5 . . ?
C14 C13 H13 103.5 . . ?
C8 C13 H13 103.5 . . ?
C13 C14 H14A 109.5 . . ?
C13 C14 H14B 109.5 . . ?
H14A C14 H14B 109.5 . . ?
C13 C14 H14C 109.5 . . ?
H14A C14 H14C 109.5 . . ?
H14B C14 H14C 109.5 . . ?
C13 C15 H15A 109.5 . . ?
C13 C15 H15B 109.5 . . ?
H15A C15 H15B 109.5 . . ?
C13 C15 H15C 109.5 . . ?
H15A C15 H15C 109.5 . . ?
H15B C15 H15C 109.5 . . ?
C17 C16 C10 115.9(10) . . ?
C17 C16 C18 106.2(9) . . ?
C10 C16 C18 107.5(9) . . ?
C17 C16 H16 109.0 . . ?
C10 C16 H16 109.0 . . ?
C18 C16 H16 109.0 . . ?
C16 C17 H17A 109.5 . . ?
C16 C17 H17B 109.5 . . ?
H17A C17 H17B 109.5 . . ?
C16 C17 H17C 109.5 . . ?
H17A C17 H17C 109.5 . . ?
H17B C17 H17C 109.5 . . ?
C16 C18 H18A 109.5 . . ?
C16 C18 H18B 109.5 . . ?
H18A C18 H18B 109.5 . . ?
C16 C18 H18C 109.5 . . ?
H18A C18 H18C 109.5 . . ?
H18B C18 H18C 109.5 . . ?
C12 C19 C21 111.2(7) . . ?
C12 C19 C20 112.7(8) . . ?
C21 C19 C20 110.7(8) . . ?
C12 C19 H19 107.3 . . ?
C21 C19 H19 107.3 . . ?
C20 C19 H19 107.3 . . ?
C19 C20 H20A 109.5 . . ?
C19 C20 H20B 109.5 . . ?
H20A C20 H20B 109.5 . . ?
C19 C20 H20C 109.5 . . ?
H20A C20 H20C 109.5 . . ?
H20B C20 H20C 109.5 . . ?
C19 C21 H21A 109.5 . . ?
C19 C21 H21B 109.5 . . ?
H21A C21 H21B 109.5 . . ?
C19 C21 H21C 109.5 . . ?
H21A C21 H21C 109.5 . . ?
H21B C21 H21C 109.5 . . ?
C27 C22 C23 121.4(7) . . ?
C27 C22 C6 119.9(8) . . ?
C23 C22 C6 118.8(8) . . ?
C27 C22 K1 85.0(5) . . ?
C23 C22 K1 73.2(5) . . ?
C6 C22 K1 112.1(5) . . ?
C24 C23 C22 117.2(8) . . ?
C24 C23 C28 120.1(8) . . ?
C22 C23 C28 122.7(7) . . ?
C24 C23 K1 81.1(5) . . ?
C22 C23 K1 82.4(5) . . ?
C28 C23 K1 104.7(5) . . ?
C25 C24 C23 123.0(8) . . ?
C25 C24 K1 85.7(5) . . ?
C23 C24 K1 74.5(5) . . ?
C25 C24 H24 118.5 . . ?
C23 C24 H24 118.5 . . ?
K1 C24 H24 111.0 . . ?
C24 C25 C26 118.2(7) . . ?
C24 C25 C31 121.2(8) . . ?
C26 C25 C31 120.5(9) . . ?
C24 C25 K1 71.4(5) . . ?
C26 C25 K1 81.5(5) . . ?
C31 C25 K1 119.8(6) . . ?
C25 C26 C27 122.1(8) . . ?
C25 C26 H26 119.0 . . ?
C27 C26 H26 119.0 . . ?
C22 C27 C26 118.1(8) . . ?
C22 C27 C34 122.5(7) . . ?
C26 C27 C34 119.3(8) . . ?
C23 C28 C30 115.3(8) . . ?
C23 C28 C29 111.3(8) . . ?
C30 C28 C29 110.6(9) . . ?
C23 C28 H28 106.3 . . ?
C30 C28 H28 106.3 . . ?
C29 C28 H28 106.3 . . ?
C28 C29 H29A 109.5 . . ?
C28 C29 H29B 109.5 . . ?
H29A C29 H29B 109.5 . . ?
C28 C29 H29C 109.5 . . ?
H29A C29 H29C 109.5 . . ?
H29B C29 H29C 109.5 . . ?
C28 C30 H30A 109.5 . . ?
C28 C30 H30B 109.5 . . ?
H30A C30 H30B 109.5 . . ?
C28 C30 H30C 109.5 . . ?
H30A C30 H30C 109.5 . . ?
H30B C30 H30C 109.5 . . ?
C32 C31 C25 113.1(8) . . ?
C32 C31 C33 109.2(10) . . ?
C25 C31 C33 111.3(8) . . ?
C32 C31 H31 107.7 . . ?
C25 C31 H31 107.7 . . ?
C33 C31 H31 107.7 . . ?
C31 C32 H32A 109.5 . . ?
C31 C32 H32B 109.5 . . ?
H32A C32 H32B 109.5 . . ?
C31 C32 H32C 109.5 . . ?
H32A C32 H32C 109.5 . . ?
H32B C32 H32C 109.5 . . ?
C31 C33 H33A 109.5 . . ?
C31 C33 H33B 109.5 . . ?
H33A C33 H33B 109.5 . . ?
C31 C33 H33C 109.5 . . ?
H33A C33 H33C 109.5 . . ?
H33B C33 H33C 109.5 . . ?
C35 C34 C27 113.8(8) . . ?
C35 C34 C36 110.8(9) . . ?
C27 C34 C36 109.5(8) . . ?
C35 C34 H34 107.5 . . ?
C27 C34 H34 107.5 . . ?
C36 C34 H34 107.5 . . ?
C34 C35 H35A 109.5 . . ?
C34 C35 H35B 109.5 . . ?
H35A C35 H35B 109.5 . . ?
C34 C35 H35C 109.5 . . ?
H35A C35 H35C 109.5 . . ?
H35B C35 H35C 109.5 . . ?
C34 C36 H36A 109.5 . . ?
C34 C36 H36B 109.5 . . ?
H36A C36 H36B 109.5 . . ?
C34 C36 H36C 109.5 . . ?
H36A C36 H36C 109.5 . . ?
H36B C36 H36C 109.5 . . ?
C42 C37 C38 117.8(7) . . ?
C42 C37 S2 122.1(6) . . ?
C38 C37 S2 119.9(6) . . ?
C39 C38 C37 119.7(7) . . ?
C39 C38 C43 122.5(7) . . ?
C37 C38 C43 117.8(7) . . ?
C38 C39 C40 121.5(7) . . ?
C38 C39 H39 119.3 . . ?
C40 C39 H39 119.3 . . ?
C41 C40 C39 118.8(8) . . ?
C41 C40 H40 120.6 . . ?
C39 C40 H40 120.6 . . ?
C42 C41 C40 121.1(8) . . ?
C42 C41 H41 119.4 . . ?
C40 C41 H41 119.4 . . ?
C41 C42 C37 120.9(7) . . ?
C41 C42 C58 119.7(7) . . ?
C37 C42 C58 119.2(7) . . ?
C48 C43 C44 119.7(7) . . ?
C48 C43 C38 118.6(7) . . ?
C44 C43 C38 121.6(7) . . ?
C48 C43 U1 73.9(5) . . ?
C44 C43 U1 71.7(5) . . ?
C38 C43 U1 124.7(5) . . ?
C45 C44 C43 117.5(8) . . ?
C45 C44 C49A 107.6(10) . . ?
C43 C44 C49A 134.2(11) . . ?
C45 C44 C49 129.0(9) . . ?
C43 C44 C49 112.4(9) . . ?
C45 C44 U1 75.4(6) . . ?
C43 C44 U1 78.9(5) . . ?
C49A C44 U1 121.3(7) . . ?
C49 C44 U1 125.3(6) . . ?
C46 C45 C44 123.6(8) . . ?
C46 C45 U1 79.4(6) . . ?
C44 C45 U1 75.2(5) . . ?
C46 C45 H45 118.2 . . ?
C44 C45 H45 118.2 . . ?
U1 C45 H45 117.8 . . ?
C45 C46 C47 117.9(8) . . ?
C45 C46 C52 121.3(9) . . ?
C47 C46 C52 120.6(9) . . ?
C45 C46 U1 72.0(5) . . ?
C47 C46 U1 71.8(5) . . ?
C52 C46 U1 131.3(7) . . ?
C46 C47 C48 119.6(8) . . ?
C46 C47 U1 79.2(6) . . ?
C48 C47 U1 77.1(5) . . ?
C46 C47 H47 120.2 . . ?
C48 C47 H47 120.2 . . ?
U1 C47 H47 114.1 . . ?
C43 C48 C47 120.4(7) . . ?
C43 C48 C55 121.1(7) . . ?
C47 C48 C55 118.2(7) . . ?
C43 C48 U1 77.4(5) . . ?
C47 C48 U1 73.3(5) . . ?
C55 C48 U1 125.2(6) . . ?
C51 C49 C50 107.7(11) . . ?
C51 C49 C44 110.1(9) . . ?
C50 C49 C44 110.8(11) . . ?
C51 C49 H49 109.4 . . ?
C50 C49 H49 109.4 . . ?
C44 C49 H49 109.4 . . ?
C44 C49A C51 111.1(10) . . ?
C44 C49A C50A 110.2(14) . . ?
C51 C49A C50A 109.6(14) . . ?
C44 C49A H49A 108.6 . . ?
C51 C49A H49A 108.6 . . ?
C50A C49A H49A 108.6 . . ?
C49 C50 H50A 109.5 . . ?
C49 C50 H50B 109.5 . . ?
H50A C50 H50B 109.5 . . ?
C49 C50 H50C 109.5 . . ?
H50A C50 H50C 109.5 . . ?
H50B C50 H50C 109.5 . . ?
C49A C50A H50D 109.5 . . ?
C49A C50A H50E 109.5 . . ?
H50D C50A H50E 109.5 . . ?
C49A C50A H50F 109.5 . . ?
H50D C50A H50F 109.5 . . ?
H50E C50A H50F 109.5 . . ?
C49 C51 H51A 109.5 . . ?
C49 C51 H51B 109.5 . . ?
H51A C51 H51B 109.5 . . ?
C49 C51 H51C 109.5 . . ?
H51A C51 H51C 109.5 . . ?
H51B C51 H51C 109.5 . . ?
C49A C51 H51D 109.5 . . ?
C49A C51 H51E 109.5 . . ?
H51D C51 H51E 109.5 . . ?
C49A C51 H51F 109.5 . . ?
H51D C51 H51F 109.5 . . ?
H51E C51 H51F 109.5 . . ?
C53 C52 C46 115.4(9) . . ?
C53 C52 C54 110.8(9) . . ?
C46 C52 C54 109.2(10) . . ?
C53 C52 H52 107.0 . . ?
C46 C52 H52 107.0 . . ?
C54 C52 H52 107.0 . . ?
C52 C53 H53A 109.5 . . ?
C52 C53 H53B 109.5 . . ?
H53A C53 H53B 109.5 . . ?
C52 C53 H53C 109.5 . . ?
H53A C53 H53C 109.5 . . ?
H53B C53 H53C 109.5 . . ?
C52 C54 H54A 109.5 . . ?
C52 C54 H54B 109.5 . . ?
H54A C54 H54B 109.5 . . ?
C52 C54 H54C 109.5 . . ?
H54A C54 H54C 109.5 . . ?
H54B C54 H54C 109.5 . . ?
C57 C55 C56 110.6(8) . . ?
C57 C55 C48 110.6(7) . . ?
C56 C55 C48 113.0(7) . . ?
C57 C55 H55 107.4 . . ?
C56 C55 H55 107.4 . . ?
C48 C55 H55 107.4 . . ?
C55 C56 H56A 109.5 . . ?
C55 C56 H56B 109.5 . . ?
H56A C56 H56B 109.5 . . ?
C55 C56 H56C 109.5 . . ?
H56A C56 H56C 109.5 . . ?
H56B C56 H56C 109.5 . . ?
C55 C57 H57A 109.5 . . ?
C55 C57 H57B 109.5 . . ?
H57A C57 H57B 109.5 . . ?
C55 C57 H57C 109.5 . . ?
H57A C57 H57C 109.5 . . ?
H57B C57 H57C 109.5 . . ?
C63 C58 C59 121.2(7) . . ?
C63 C58 C42 121.1(7) . . ?
C59 C58 C42 117.7(7) . . ?
C63 C58 K1 87.0(5) . . ?
C59 C58 K1 68.2(4) . . ?
C42 C58 K1 114.3(5) . . ?
C60 C59 C58 117.1(7) . . ?
C60 C59 C64 120.1(8) . . ?
C58 C59 C64 122.8(7) . . ?
C60 C59 K1 75.4(5) . . ?
C58 C59 K1 87.6(5) . . ?
C64 C59 K1 105.7(5) . . ?
C61 C60 C59 122.9(8) . . ?
C61 C60 K1 86.6(5) . . ?
C59 C60 K1 79.1(5) . . ?
C61 C60 H60 118.5 . . ?
C59 C60 H60 118.5 . . ?
K1 C60 H60 105.1 . . ?
C60 C61 C62 118.8(7) . . ?
C60 C61 C67 120.1(8) . . ?
C62 C61 C67 121.1(8) . . ?
C60 C61 K1 69.6(5) . . ?
C62 C61 K1 88.4(5) . . ?
C67 C61 K1 112.1(5) . . ?
C61 C62 C63 122.2(8) . . ?
C61 C62 H62 118.9 . . ?
C63 C62 H62 118.9 . . ?
C58 C63 C62 117.8(8) . . ?
C58 C63 C70 122.1(8) . . ?
C62 C63 C70 120.1(8) . . ?
C59 C64 C65 112.5(8) . . ?
C59 C64 C66 112.5(8) . . ?
C65 C64 C66 110.2(10) . . ?
C59 C64 H64 107.1 . . ?
C65 C64 H64 107.1 . . ?
C66 C64 H64 107.1 . . ?
C64 C65 H65A 109.5 . . ?
C64 C65 H65B 109.5 . . ?
H65A C65 H65B 109.5 . . ?
C64 C65 H65C 109.5 . . ?
H65A C65 H65C 109.5 . . ?
H65B C65 H65C 109.5 . . ?
C64 C66 H66A 109.5 . . ?
C64 C66 H66B 109.5 . . ?
H66A C66 H66B 109.5 . . ?
C64 C66 H66C 109.5 . . ?
H66A C66 H66C 109.5 . . ?
H66B C66 H66C 109.5 . . ?
C69 C67 C68 110.6(8) . . ?
C69 C67 C61 110.8(8) . . ?
C68 C67 C61 111.2(7) . . ?
C69 C67 H67 108.0 . . ?
C68 C67 H67 108.0 . . ?
C61 C67 H67 108.0 . . ?
C67 C68 H68A 109.5 . . ?
C67 C68 H68B 109.5 . . ?
H68A C68 H68B 109.5 . . ?
C67 C68 H68C 109.5 . . ?
H68A C68 H68C 109.5 . . ?
H68B C68 H68C 109.5 . . ?
C67 C69 H69A 109.5 . . ?
C67 C69 H69B 109.5 . . ?
H69A C69 H69B 109.5 . . ?
C67 C69 H69C 109.5 . . ?
H69A C69 H69C 109.5 . . ?
H69B C69 H69C 109.5 . . ?
C63 C70 C71 110.4(9) . . ?
C63 C70 C72 113.1(8) . . ?
C71 C70 C72 111.2(9) . . ?
C63 C70 H70 107.3 . . ?
C71 C70 H70 107.3 . . ?
C72 C70 H70 107.3 . . ?
C70 C71 H71A 109.5 . . ?
C70 C71 H71B 109.5 . . ?
H71A C71 H71B 109.5 . . ?
C70 C71 H71C 109.5 . . ?
H71A C71 H71C 109.5 . . ?
H71B C71 H71C 109.5 . . ?
C70 C72 H72A 109.5 . . ?
C70 C72 H72B 109.5 . . ?
H72A C72 H72B 109.5 . . ?
C70 C72 H72C 109.5 . . ?
H72A C72 H72C 109.5 . . ?
H72B C72 H72C 109.5 . . ?

loop_
_geom_bond_atom_site_label_1
_geom_bond_atom_site_label_2
_geom_bond_distance
_geom_bond_site_symmetry_2
_geom_bond_publ_flag
U1 C11 2.561(9) . ?
U1 C8 2.619(10) . ?
U1 C12 2.736(9) . ?
U1 C44 2.756(9) . ?
U1 C47 2.757(9) . ?
U1 C45 2.759(9) . ?
U1 C7 2.761(8) . ?
U1 C9 2.790(9) . ?
U1 C48 2.806(9) . ?
U1 C10 2.830(8) . ?
U1 C43 2.849(8) . ?
U1 C46 2.852(10) . ?
U1 S1 2.8873(19) . ?
U1 S2 2.9020(19) . ?
K1 S1 2.963(2) . ?
K1 S2 3.055(2) . ?
K1 C60 3.176(9) . ?
K1 C59 3.224(8) . ?
K1 C23 3.267(8) . ?
K1 C24 3.350(9) . ?
K1 C61 3.382(9) . ?
K1 C22 3.384(8) . ?
K1 C58 3.470(8) . ?
K1 C25 3.525(8) . ?
S1 C1 1.770(8) . ?
S2 C37 1.748(8) . ?
C1 C2 1.389(11) . ?
C1 C6 1.417(11) . ?
C2 C3 1.362(12) . ?
C2 C7 1.525(11) . ?
C3 C4 1.389(13) . ?
C3 H3 0.9500 . ?
C4 C5 1.385(13) . ?
C4 H4 0.9500 . ?
C5 C6 1.393(12) . ?
C5 H5 0.9500 . ?
C6 C22 1.506(11) . ?
C7 C12 1.397(12) . ?
C7 C8 1.440(12) . ?
C8 C9 1.435(12) . ?
C8 C13 1.527(13) . ?
C9 C10 1.410(13) . ?
C9 H9 1.0000 . ?
C10 C11 1.420(13) . ?
C10 C16 1.537(12) . ?
C11 C12 1.450(12) . ?
C11 H11 1.0000 . ?
C12 C19 1.519(11) . ?
C13 C15 1.475(14) . ?
C13 C14 1.490(13) . ?
C13 H13 1.0000 . ?
C14 H14A 0.9800 . ?
C14 H14B 0.9800 . ?
C14 H14C 0.9800 . ?
C15 H15A 0.9800 . ?
C15 H15B 0.9800 . ?
C15 H15C 0.9800 . ?
C16 C17 1.429(16) . ?
C16 C18 1.543(16) . ?
C16 H16 1.0000 . ?
C17 H17A 0.9800 . ?
C17 H17B 0.9800 . ?
C17 H17C 0.9800 . ?
C18 H18A 0.9800 . ?
C18 H18B 0.9800 . ?
C18 H18C 0.9800 . ?
C19 C21 1.521(13) . ?
C19 C20 1.524(13) . ?
C19 H19 1.0000 . ?
C20 H20A 0.9800 . ?
C20 H20B 0.9800 . ?
C20 H20C 0.9800 . ?
C21 H21A 0.9800 . ?
C21 H21B 0.9800 . ?
C21 H21C 0.9800 . ?
C22 C27 1.399(13) . ?
C22 C23 1.411(12) . ?
C23 C24 1.401(11) . ?
C23 C28 1.499(13) . ?
C24 C25 1.374(13) . ?
C24 H24 0.9500 . ?
C25 C26 1.388(13) . ?
C25 C31 1.519(11) . ?
C26 C27 1.399(12) . ?
C26 H26 0.9500 . ?
C27 C34 1.514(12) . ?
C28 C30 1.502(13) . ?
C28 C29 1.530(14) . ?
C28 H28 1.0000 . ?
C29 H29A 0.9800 . ?
C29 H29B 0.9800 . ?
C29 H29C 0.9800 . ?
C30 H30A 0.9800 . ?
C30 H30B 0.9800 . ?
C30 H30C 0.9800 . ?
C31 C32 1.490(14) . ?
C31 C33 1.528(15) . ?
C31 H31 1.0000 . ?
C32 H32A 0.9800 . ?
C32 H32B 0.9800 . ?
C32 H32C 0.9800 . ?
C33 H33A 0.9800 . ?
C33 H33B 0.9800 . ?
C33 H33C 0.9800 . ?
C34 C35 1.491(13) . ?
C34 C36 1.521(14) . ?
C34 H34 1.0000 . ?
C35 H35A 0.9800 . ?
C35 H35B 0.9800 . ?
C35 H35C 0.9800 . ?
C36 H36A 0.9800 . ?
C36 H36B 0.9800 . ?
C36 H36C 0.9800 . ?
C37 C42 1.411(11) . ?
C37 C38 1.420(11) . ?
C38 C39 1.378(12) . ?
C38 C43 1.514(11) . ?
C39 C40 1.396(12) . ?
C39 H39 0.9500 . ?
C40 C41 1.382(12) . ?
C40 H40 0.9500 . ?
C41 C42 1.372(12) . ?
C41 H41 0.9500 . ?
C42 C58 1.503(10) . ?
C43 C48 1.402(12) . ?
C43 C44 1.425(12) . ?
C44 C45 1.401(13) . ?
C44 C49A 1.524(10) . ?
C44 C49 1.550(9) . ?
C45 C46 1.391(15) . ?
C45 H45 0.9500 . ?
C46 C47 1.409(12) . ?
C46 C52 1.527(13) . ?
C47 C48 1.424(11) . ?
C47 H47 0.9500 . ?
C48 C55 1.531(10) . ?
C49 C51 1.526(9) . ?
C49 C50 1.539(10) . ?
C49 H49 1.0000 . ?
C49A C51 1.533(10) . ?
C49A C50A 1.534(10) . ?
C49A H49A 1.0000 . ?
C50 H50A 0.9800 . ?
C50 H50B 0.9800 . ?
C50 H50C 0.9800 . ?
C50A H50D 0.9800 . ?
C50A H50E 0.9800 . ?
C50A H50F 0.9800 . ?
C51 H51A 0.9800 . ?
C51 H51B 0.9800 . ?
C51 H51C 0.9800 . ?
C51 H51D 0.9800 . ?
C51 H51E 0.9800 . ?
C51 H51F 0.9800 . ?
C52 C53 1.488(18) . ?
C52 C54 1.535(17) . ?
C52 H52 1.0000 . ?
C53 H53A 0.9800 . ?
C53 H53B 0.9800 . ?
C53 H53C 0.9800 . ?
C54 H54A 0.9800 . ?
C54 H54B 0.9800 . ?
C54 H54C 0.9800 . ?
C55 C57 1.511(13) . ?
C55 C56 1.514(12) . ?
C55 H55 1.0000 . ?
C56 H56A 0.9800 . ?
C56 H56B 0.9800 . ?
C56 H56C 0.9800 . ?
C57 H57A 0.9800 . ?
C57 H57B 0.9800 . ?
C57 H57C 0.9800 . ?
C58 C63 1.394(12) . ?
C58 C59 1.427(12) . ?
C59 C60 1.412(11) . ?
C59 C64 1.500(12) . ?
C60 C61 1.367(12) . ?
C60 H60 0.9500 . ?
C61 C62 1.376(12) . ?
C61 C67 1.545(11) . ?
C62 C63 1.423(12) . ?
C62 H62 0.9500 . ?
C63 C70 1.499(13) . ?
C64 C65 1.503(14) . ?
C64 C66 1.504(14) . ?
C64 H64 1.0000 . ?
C65 H65A 0.9800 . ?
C65 H65B 0.9800 . ?
C65 H65C 0.9800 . ?
C66 H66A 0.9800 . ?
C66 H66B 0.9800 . ?
C66 H66C 0.9800 . ?
C67 C69 1.508(13) . ?
C67 C68 1.518(13) . ?
C67 H67 1.0000 . ?
C68 H68A 0.9800 . ?
C68 H68B 0.9800 . ?
C68 H68C 0.9800 . ?
C69 H69A 0.9800 . ?
C69 H69B 0.9800 . ?
C69 H69C 0.9800 . ?
C70 C71 1.526(15) . ?
C70 C72 1.530(15) . ?
C70 H70 1.0000 . ?
C71 H71A 0.9800 . ?
C71 H71B 0.9800 . ?
C71 H71C 0.9800 . ?
C72 H72A 0.9800 . ?
C72 H72B 0.9800 . ?
C72 H72C 0.9800 . ?

loop_
_geom_torsion_atom_site_label_1
_geom_torsion_atom_site_label_2
_geom_torsion_atom_site_label_3
_geom_torsion_atom_site_label_4
_geom_torsion
_geom_torsion_site_symmetry_1
_geom_torsion_site_symmetry_2
_geom_torsion_site_symmetry_3
_geom_torsion_site_symmetry_4
_geom_torsion_publ_flag
U1 S1 C1 C2 0.9(8) . . . . ?
K1 S1 C1 C2 -142.9(6) . . . . ?
U1 S1 C1 C6 177.9(6) . . . . ?
K1 S1 C1 C6 34.1(8) . . . . ?
C6 C1 C2 C3 4.6(13) . . . . ?
S1 C1 C2 C3 -178.4(7) . . . . ?
C6 C1 C2 C7 -173.5(8) . . . . ?
S1 C1 C2 C7 3.5(11) . . . . ?
C1 C2 C3 C4 -0.6(14) . . . . ?
C7 C2 C3 C4 177.4(9) . . . . ?
C2 C3 C4 C5 -1.8(15) . . . . ?
C3 C4 C5 C6 0.1(15) . . . . ?
C4 C5 C6 C1 3.9(14) . . . . ?
C4 C5 C6 C22 -173.2(9) . . . . ?
C2 C1 C6 C5 -6.2(13) . . . . ?
S1 C1 C6 C5 176.8(7) . . . . ?
C2 C1 C6 C22 170.8(8) . . . . ?
S1 C1 C6 C22 -6.3(12) . . . . ?
C3 C2 C7 C12 -95.2(10) . . . . ?
C1 C2 C7 C12 82.9(10) . . . . ?
C3 C2 C7 C8 89.5(11) . . . . ?
C1 C2 C7 C8 -92.4(10) . . . . ?
C3 C2 C7 U1 174.9(7) . . . . ?
C1 C2 C7 U1 -7.1(11) . . . . ?
C12 C7 C8 C9 20.5(12) . . . . ?
C2 C7 C8 C9 -164.3(8) . . . . ?
U1 C7 C8 C9 75.7(7) . . . . ?
C12 C7 C8 C13 173.9(8) . . . . ?
C2 C7 C8 C13 -10.9(13) . . . . ?
U1 C7 C8 C13 -130.9(8) . . . . ?
C12 C7 C8 U1 -55.2(8) . . . . ?
C2 C7 C8 U1 120.0(7) . . . . ?
C7 C8 C9 C10 -18.0(13) . . . . ?
C13 C8 C9 C10 -173.4(8) . . . . ?
U1 C8 C9 C10 56.9(9) . . . . ?
C7 C8 C9 U1 -74.9(7) . . . . ?
C13 C8 C9 U1 129.7(8) . . . . ?
C8 C9 C10 C11 -4.7(14) . . . . ?
U1 C9 C10 C11 48.2(8) . . . . ?
C8 C9 C10 C16 172.7(9) . . . . ?
U1 C9 C10 C16 -134.4(9) . . . . ?
C8 C9 C10 U1 -52.9(8) . . . . ?
C9 C10 C11 C12 25.0(12) . . . . ?
C16 C10 C11 C12 -152.6(8) . . . . ?
U1 C10 C11 C12 77.6(7) . . . . ?
C9 C10 C11 U1 -52.6(8) . . . . ?
C16 C10 C11 U1 129.9(8) . . . . ?
C8 C7 C12 C11 -0.8(13) . . . . ?
C2 C7 C12 C11 -176.1(7) . . . . ?
U1 C7 C12 C11 -53.7(7) . . . . ?
C8 C7 C12 C19 -179.9(8) . . . . ?
C2 C7 C12 C19 4.8(12) . . . . ?
U1 C7 C12 C19 127.3(8) . . . . ?
C8 C7 C12 U1 52.8(7) . . . . ?
C2 C7 C12 U1 -122.5(7) . . . . ?
C10 C11 C12 C7 -22.5(12) . . . . ?
U1 C11 C12 C7 57.9(8) . . . . ?
C10 C11 C12 C19 156.5(8) . . . . ?
U1 C11 C12 C19 -123.1(7) . . . . ?
C10 C11 C12 U1 -80.4(7) . . . . ?
C9 C8 C13 C15 80.5(11) . . . . ?
C7 C8 C13 C15 -72.2(11) . . . . ?
U1 C8 C13 C15 -178.4(6) . . . . ?
C9 C8 C13 C14 -143.2(10) . . . . ?
C7 C8 C13 C14 64.1(13) . . . . ?
U1 C8 C13 C14 -42.1(12) . . . . ?
C9 C10 C16 C17 -2.2(15) . . . . ?
C11 C10 C16 C17 175.2(11) . . . . ?
U1 C10 C16 C17 -102.9(12) . . . . ?
C9 C10 C16 C18 -120.8(11) . . . . ?
C11 C10 C16 C18 56.6(12) . . . . ?
U1 C10 C16 C18 138.5(9) . . . . ?
C7 C12 C19 C21 92.6(10) . . . . ?
C11 C12 C19 C21 -86.5(11) . . . . ?
U1 C12 C19 C21 -170.0(6) . . . . ?
C7 C12 C19 C20 -142.4(8) . . . . ?
C11 C12 C19 C20 38.5(11) . . . . ?
U1 C12 C19 C20 -44.9(10) . . . . ?
C5 C6 C22 C27 -105.9(10) . . . . ?
C1 C6 C22 C27 77.1(11) . . . . ?
C5 C6 C22 C23 74.7(11) . . . . ?
C1 C6 C22 C23 -102.3(10) . . . . ?
C5 C6 C22 K1 157.0(7) . . . . ?
C1 C6 C22 K1 -20.0(10) . . . . ?
C27 C22 C23 C24 2.9(12) . . . . ?
C6 C22 C23 C24 -177.7(7) . . . . ?
K1 C22 C23 C24 75.9(7) . . . . ?
C27 C22 C23 C28 -175.7(8) . . . . ?
C6 C22 C23 C28 3.7(12) . . . . ?
K1 C22 C23 C28 -102.7(8) . . . . ?
C27 C22 C23 K1 -73.0(8) . . . . ?
C6 C22 C23 K1 106.4(7) . . . . ?
C22 C23 C24 C25 -2.5(13) . . . . ?
C28 C23 C24 C25 176.1(8) . . . . ?
K1 C23 C24 C25 74.2(8) . . . . ?
C22 C23 C24 K1 -76.7(7) . . . . ?
C28 C23 C24 K1 101.9(8) . . . . ?
C23 C24 C25 C26 0.7(13) . . . . ?
K1 C24 C25 C26 69.1(8) . . . . ?
C23 C24 C25 C31 177.4(8) . . . . ?
K1 C24 C25 C31 -114.1(8) . . . . ?
C23 C24 C25 K1 -68.4(8) . . . . ?
C24 C25 C26 C27 0.8(13) . . . . ?
C31 C25 C26 C27 -176.0(8) . . . . ?
K1 C25 C26 C27 64.3(8) . . . . ?
C23 C22 C27 C26 -1.5(13) . . . . ?
C6 C22 C27 C26 179.1(8) . . . . ?
K1 C22 C27 C26 -68.3(7) . . . . ?
C23 C22 C27 C34 -177.0(8) . . . . ?
C6 C22 C27 C34 3.6(13) . . . . ?
K1 C22 C27 C34 116.2(8) . . . . ?
C25 C26 C27 C22 -0.4(13) . . . . ?
C25 C26 C27 C34 175.3(8) . . . . ?
C24 C23 C28 C30 37.7(13) . . . . ?
C22 C23 C28 C30 -143.8(9) . . . . ?
K1 C23 C28 C30 125.8(8) . . . . ?
C24 C23 C28 C29 -89.4(10) . . . . ?
C22 C23 C28 C29 89.1(10) . . . . ?
K1 C23 C28 C29 -1.2(8) . . . . ?
C24 C25 C31 C32 118.6(11) . . . . ?
C26 C25 C31 C32 -64.7(12) . . . . ?
K1 C25 C31 C32 33.4(11) . . . . ?
C24 C25 C31 C33 -118.0(12) . . . . ?
C26 C25 C31 C33 58.7(13) . . . . ?
K1 C25 C31 C33 156.8(8) . . . . ?
C22 C27 C34 C35 -138.8(9) . . . . ?
C26 C27 C34 C35 45.8(12) . . . . ?
C22 C27 C34 C36 96.6(10) . . . . ?
C26 C27 C34 C36 -78.9(11) . . . . ?
U1 S2 C37 C42 176.0(6) . . . . ?
K1 S2 C37 C42 33.9(8) . . . . ?
U1 S2 C37 C38 0.6(7) . . . . ?
K1 S2 C37 C38 -141.5(6) . . . . ?
C42 C37 C38 C39 4.6(12) . . . . ?
S2 C37 C38 C39 -179.8(7) . . . . ?
C42 C37 C38 C43 -171.6(7) . . . . ?
S2 C37 C38 C43 3.9(11) . . . . ?
C37 C38 C39 C40 0.2(13) . . . . ?
C43 C38 C39 C40 176.3(8) . . . . ?
C38 C39 C40 C41 -3.4(14) . . . . ?
C39 C40 C41 C42 1.6(14) . . . . ?
C40 C41 C42 C37 3.4(14) . . . . ?
C40 C41 C42 C58 -171.8(8) . . . . ?
C38 C37 C42 C41 -6.5(12) . . . . ?
S2 C37 C42 C41 178.0(7) . . . . ?
C38 C37 C42 C58 168.7(7) . . . . ?
S2 C37 C42 C58 -6.7(11) . . . . ?
C39 C38 C43 C48 -93.7(10) . . . . ?
C37 C38 C43 C48 82.5(10) . . . . ?
C39 C38 C43 C44 87.9(11) . . . . ?
C37 C38 C43 C44 -95.9(10) . . . . ?
C39 C38 C43 U1 176.6(6) . . . . ?
C37 C38 C43 U1 -7.2(10) . . . . ?
C48 C43 C44 C45 8.6(13) . . . . ?
C38 C43 C44 C45 -173.1(8) . . . . ?
U1 C43 C44 C45 66.9(8) . . . . ?
C48 C43 C44 C49A 178.4(10) . . . . ?
C38 C43 C44 C49A -3.2(16) . . . . ?
U1 C43 C44 C49A -123.3(12) . . . . ?
C48 C43 C44 C49 177.8(8) . . . . ?
C38 C43 C44 C49 -3.8(12) . . . . ?
U1 C43 C44 C49 -123.8(7) . . . . ?
C48 C43 C44 U1 -58.4(7) . . . . ?
C38 C43 C44 U1 120.0(7) . . . . ?
C43 C44 C45 C46 -2.8(15) . . . . ?
C49A C44 C45 C46 -175.2(10) . . . . ?
C49 C44 C45 C46 -170.0(10) . . . . ?
U1 C44 C45 C46 66.1(9) . . . . ?
C43 C44 C45 U1 -68.9(8) . . . . ?
C49A C44 C45 U1 118.7(8) . . . . ?
C49 C44 C45 U1 123.9(11) . . . . ?
C44 C45 C46 C47 -7.0(15) . . . . ?
U1 C45 C46 C47 57.0(9) . . . . ?
C44 C45 C46 C52 168.0(10) . . . . ?
U1 C45 C46 C52 -127.9(9) . . . . ?
C44 C45 C46 U1 -64.0(9) . . . . ?
C45 C46 C47 C48 11.1(14) . . . . ?
C52 C46 C47 C48 -163.9(9) . . . . ?
U1 C46 C47 C48 68.3(8) . . . . ?
C45 C46 C47 U1 -57.1(9) . . . . ?
C52 C46 C47 U1 127.8(9) . . . . ?
C44 C43 C48 C47 -4.5(13) . . . . ?
C38 C43 C48 C47 177.1(8) . . . . ?
U1 C43 C48 C47 -61.7(8) . . . . ?
C44 C43 C48 C55 -179.1(8) . . . . ?
C38 C43 C48 C55 2.5(12) . . . . ?
U1 C43 C48 C55 123.7(8) . . . . ?
C44 C43 C48 U1 57.3(7) . . . . ?
C38 C43 C48 U1 -121.2(7) . . . . ?
C46 C47 C48 C43 -5.6(14) . . . . ?
U1 C47 C48 C43 63.8(8) . . . . ?
C46 C47 C48 C55 169.1(8) . . . . ?
U1 C47 C48 C55 -121.4(7) . . . . ?
C46 C47 C48 U1 -69.4(8) . . . . ?
C45 C44 C49 C51 60.2(16) . . . . ?
C43 C44 C49 C51 -107.5(11) . . . . ?
U1 C44 C49 C51 160.3(7) . . . . ?
C45 C44 C49 C50 -58.8(15) . . . . ?
C43 C44 C49 C50 133.5(11) . . . . ?
U1 C44 C49 C50 41.3(14) . . . . ?
C45 C44 C49A C51 95.1(14) . . . . ?
C43 C44 C49A C51 -75.4(17) . . . . ?
U1 C44 C49A C51 178.4(8) . . . . ?
C45 C44 C49A C50A -143.2(14) . . . . ?
C43 C44 C49A C50A 46.3(18) . . . . ?
U1 C44 C49A C50A -59.8(17) . . . . ?
C45 C46 C52 C53 169.1(10) . . . . ?
C47 C46 C52 C53 -16.0(14) . . . . ?
U1 C46 C52 C53 76.0(11) . . . . ?
C45 C46 C52 C54 -65.4(12) . . . . ?
C47 C46 C52 C54 109.5(12) . . . . ?
U1 C46 C52 C54 -158.4(7) . . . . ?
C43 C48 C55 C57 95.2(10) . . . . ?
C47 C48 C55 C57 -79.6(11) . . . . ?
U1 C48 C55 C57 -168.3(7) . . . . ?
C43 C48 C55 C56 -140.2(8) . . . . ?
C47 C48 C55 C56 45.1(11) . . . . ?
U1 C48 C55 C56 -43.7(9) . . . . ?
C41 C42 C58 C63 -102.4(10) . . . . ?
C37 C42 C58 C63 82.3(10) . . . . ?
C41 C42 C58 C59 78.8(10) . . . . ?
C37 C42 C58 C59 -96.5(9) . . . . ?
C41 C42 C58 K1 155.8(6) . . . . ?
C37 C42 C58 K1 -19.4(9) . . . . ?
C63 C58 C59 C60 0.3(12) . . . . ?
C42 C58 C59 C60 179.1(7) . . . . ?
K1 C58 C59 C60 72.2(6) . . . . ?
C63 C58 C59 C64 -179.1(8) . . . . ?
C42 C58 C59 C64 -0.2(11) . . . . ?
K1 C58 C59 C64 -107.1(8) . . . . ?
C63 C58 C59 K1 -72.0(8) . . . . ?
C42 C58 C59 K1 106.9(6) . . . . ?
C58 C59 C60 C61 -0.9(12) . . . . ?
C64 C59 C60 C61 178.5(8) . . . . ?
K1 C59 C60 C61 78.6(8) . . . . ?
C58 C59 C60 K1 -79.5(6) . . . . ?
C64 C59 C60 K1 99.8(7) . . . . ?
C59 C60 C61 C62 1.5(13) . . . . ?
K1 C60 C61 C62 76.2(8) . . . . ?
C59 C60 C61 C67 -179.1(8) . . . . ?
K1 C60 C61 C67 -104.4(7) . . . . ?
C59 C60 C61 K1 -74.7(8) . . . . ?
C60 C61 C62 C63 -1.6(14) . . . . ?
C67 C61 C62 C63 179.1(8) . . . . ?
K1 C61 C62 C63 64.1(9) . . . . ?
C59 C58 C63 C62 -0.3(13) . . . . ?
C42 C58 C63 C62 -179.1(8) . . . . ?
K1 C58 C63 C62 -62.4(8) . . . . ?
C59 C58 C63 C70 -178.1(8) . . . . ?
C42 C58 C63 C70 3.1(13) . . . . ?
K1 C58 C63 C70 119.8(9) . . . . ?
C61 C62 C63 C58 1.0(14) . . . . ?
C61 C62 C63 C70 178.8(9) . . . . ?
C60 C59 C64 C65 -63.1(11) . . . . ?
C58 C59 C64 C65 116.3(10) . . . . ?
K1 C59 C64 C65 18.9(9) . . . . ?
C60 C59 C64 C66 62.1(12) . . . . ?
C58 C59 C64 C66 -118.6(10) . . . . ?
K1 C59 C64 C66 144.1(9) . . . . ?
C60 C61 C67 C69 -106.0(10) . . . . ?
C62 C61 C67 C69 73.4(11) . . . . ?
K1 C61 C67 C69 175.4(6) . . . . ?
C60 C61 C67 C68 130.6(9) . . . . ?
C62 C61 C67 C68 -50.1(12) . . . . ?
K1 C61 C67 C68 52.0(9) . . . . ?
C58 C63 C70 C71 97.9(11) . . . . ?
C62 C63 C70 C71 -79.8(11) . . . . ?
C58 C63 C70 C72 -136.8(10) . . . . ?
C62 C63 C70 C72 45.5(13) . . . . ?
